data_1553269
loop_
_publ_author_name
'Ohui, Kateryna'
'Afanasenko, Eleonora'
'Bacher, Felix'
'Ting, Rachel Lim Xue'
'Zafar, Ayesha'
'Blanco-Cabra, N\'uria'
'Torrents, Eduard'
'D\"om\"ot\"or, Orsolya'
'May, N\'ora V'
'Darvasiova, Denisa'
'Enyedy, \'Eva A'
'Popovi\'c-Bijeli\'c, Ana'
'Reynisson, J\'ohannes'
'Rapta, Peter'
'Babak, Maria V.'
'Pastorin, Giorgia'
'Arion, Vladimir B.'

_publ_section_title
;
 New Water-Soluble Copper(II) Complexes with Morpholine-Thiosemicarbazone
 Hybrids: Insights into the Anticancer and Antibacterial Mode of Action.
;
_journal_issue 2
_journal_name_full 'Journal of medicinal chemistry'
_journal_page_first 512
_journal_page_last 530
_journal_paper_doi 10.1021/acs.jmedchem.8b01031
_journal_volume 62
_journal_year 2019
_chemical_formula_moiety 'C13 H18 Cl Cu N5 O S'
_chemical_formula_sum 'C13 H18 Cl Cu N5 O S'
_chemical_formula_weight 391.37
_space_group_crystal_system monoclinic
_space_group_IT_number 15
_space_group_name_Hall '-C 2yc'
_space_group_name_H-M_alt 'C 1 2/c 1'
_atom_sites_solution_hydrogens mixed
_audit_creation_method SHELXL-2014
_cell_angle_alpha 90
_cell_angle_beta 92.971(3)
_cell_angle_gamma 90
_cell_formula_units_Z 8
_cell_length_a 15.7566(11)
_cell_length_b 14.2967(9)
_cell_length_c 14.2703(10)
_cell_measurement_reflns_used 4575
_cell_measurement_temperature 100(2)
_cell_measurement_theta_max 25.357
_cell_measurement_theta_min 2.589
_cell_volume 3210.3(4)
_computing_cell_refinement 'Bruker SAINT'
_computing_data_collection 'Bruker APEX2'
_computing_data_reduction 'Bruker SAINT'
_computing_molecular_graphics 'Bruker SHELXTL'
_computing_publication_material 'Bruker SHELXTL'
_computing_structure_refinement 'SHELXL-2014 (Sheldrick, 2014)'
_computing_structure_solution 'SHELXS-2014 (Sheldrick, 2014)'
_diffrn_ambient_temperature 100(2)
_diffrn_measured_fraction_theta_full 0.996
_diffrn_measured_fraction_theta_max 0.992
_diffrn_measurement_device_type 'Bruker APEX-II CCD'
_diffrn_measurement_method '\f and \w scans'
_diffrn_radiation_type MoK\a
_diffrn_radiation_wavelength 0.71073
_diffrn_reflns_av_R_equivalents 0.0603
_diffrn_reflns_av_unetI/netI 0.0562
_diffrn_reflns_Laue_measured_fraction_full 0.996
_diffrn_reflns_Laue_measured_fraction_max 0.992
_diffrn_reflns_limit_h_max 18
_diffrn_reflns_limit_h_min -18
_diffrn_reflns_limit_k_max 17
_diffrn_reflns_limit_k_min -17
_diffrn_reflns_limit_l_max 16
_diffrn_reflns_limit_l_min -17
_diffrn_reflns_number 11034
_diffrn_reflns_point_group_measured_fraction_full 0.996
_diffrn_reflns_point_group_measured_fraction_max 0.992
_diffrn_reflns_theta_full 25.242
_diffrn_reflns_theta_max 25.409
_diffrn_reflns_theta_min 2.357
_exptl_absorpt_coefficient_mu 1.665
_exptl_absorpt_correction_T_max 0.9288
_exptl_absorpt_correction_T_min 0.7351
_exptl_absorpt_correction_type multi-scan
_exptl_absorpt_process_details SADABS
_exptl_crystal_colour red
_exptl_crystal_density_diffrn 1.620
_exptl_crystal_description block
_exptl_crystal_F_000 1608
_exptl_crystal_size_max 0.197
_exptl_crystal_size_mid 0.104
_exptl_crystal_size_min 0.045
_refine_diff_density_max 1.237
_refine_diff_density_min -0.588
_refine_diff_density_rms 0.117
_refine_ls_extinction_method none
_refine_ls_goodness_of_fit_ref 1.050
_refine_ls_hydrogen_treatment mixed
_refine_ls_matrix_type full
_refine_ls_number_parameters 204
_refine_ls_number_reflns 2938
_refine_ls_number_restraints 0
_refine_ls_restrained_S_all 1.050
_refine_ls_R_factor_all 0.0570
_refine_ls_R_factor_gt 0.0421
_refine_ls_shift/su_max 0.000
_refine_ls_shift/su_mean 0.000
_refine_ls_structure_factor_coef Fsqd
_refine_ls_weighting_details 'w=1/[\s^2^(Fo^2^)+(0.0590P)^2^+5.7727P] where P=(Fo^2^+2Fc^2^)/3'
_refine_ls_weighting_scheme calc
_refine_ls_wR_factor_gt 0.1051
_refine_ls_wR_factor_ref 0.1125
_reflns_Friedel_coverage 0.000
_reflns_number_gt 2387
_reflns_number_total 2938
_reflns_threshold_expression 'I > 2\s(I)'
_cod_data_source_file jm8b01031_si_024.cif
_cod_data_source_block kaoh444
_cod_original_sg_symbol_H-M 'C 2/c'
_cod_database_code 1553269
_shelx_space_group_comment
;
The symmetry employed for this shelxl refinement is uniquely defined
by the following loop, which should always be used as a source of
symmetry information in preference to the above space-group names.
They are only intended as comments.
;
_shelx_estimated_absorpt_t_min 0.735
_shelx_estimated_absorpt_t_max 0.929
_shelxl_version_number 2014-3

loop_
_space_group_symop_operation_xyz
'x, y, z'
'-x, y, -z+1/2'
'x+1/2, y+1/2, z'
'-x+1/2, y+1/2, -z+1/2'
'-x, -y, -z'
'x, -y, z-1/2'
'-x+1/2, -y+1/2, -z'
'x+1/2, -y+1/2, z-1/2'

loop_
_atom_site_label
_atom_site_type_symbol
_atom_site_fract_x
_atom_site_fract_y
_atom_site_fract_z
_atom_site_U_iso_or_equiv
_atom_site_adp_type
_atom_site_occupancy
_atom_site_site_symmetry_order
_atom_site_calc_flag
_atom_site_refinement_flags_posn
_atom_site_refinement_flags_adp
Cu1 Cu 0.88141(3) 0.61583(3) 0.55805(3) 0.01076(16) Uani 1 1 d . .
Cl1 Cl 0.76114(5) 0.57306(6) 0.48079(6) 0.0151(2) Uani 1 1 d . .
S1 S 0.96618(6) 0.91063(6) 0.57125(7) 0.0197(2) Uani 1 1 d . .
O1 O 0.69722(16) 0.14166(16) 0.78809(18) 0.0149(6) Uani 1 1 d . .
N1 N 0.92632(19) 0.4847(2) 0.5909(2) 0.0109(6) Uani 1 1 d . .
N2 N 0.99566(19) 0.6473(2) 0.6096(2) 0.0123(6) Uani 1 1 d . .
N3 N 1.02033(19) 0.7386(2) 0.6124(2) 0.0139(7) Uani 1 1 d . .
N4 N 0.8844(2) 0.7500(2) 0.5371(2) 0.0133(7) Uani 1 1 d . .
H4 H 0.849(3) 0.792(3) 0.522(3) 0.023(12) Uiso 1 1 d . .
N5 N 0.83773(19) 0.20426(19) 0.6838(2) 0.0113(6) Uani 1 1 d . .
C1 C 0.8876(2) 0.4017(2) 0.5787(2) 0.0116(8) Uani 1 1 d . .
H1 H 0.8312 0.4006 0.5520 0.014 Uiso 1 1 calc R U
C2 C 0.9265(2) 0.3170(2) 0.6036(2) 0.0109(7) Uani 1 1 d . .
C3 C 1.0103(2) 0.3195(2) 0.6394(2) 0.0130(8) Uani 1 1 d . .
H3 H 1.0391 0.2631 0.6564 0.016 Uiso 1 1 calc R U
C4 C 1.0516(2) 0.4049(2) 0.6503(2) 0.0137(8) Uani 1 1 d . .
H4A H 1.1093 0.4073 0.6730 0.016 Uiso 1 1 calc R U
C5 C 1.0078(2) 0.4866(2) 0.6277(2) 0.0116(7) Uani 1 1 d . .
C6 C 1.0442(2) 0.5799(2) 0.6384(2) 0.0122(7) Uani 1 1 d . .
H6 H 1.0999 0.5902 0.6649 0.015 Uiso 1 1 calc R U
C7 C 0.9546(2) 0.7884(3) 0.5734(2) 0.0133(8) Uani 1 1 d . .
C8 C 0.8782(2) 0.2258(2) 0.5957(3) 0.0145(8) Uani 1 1 d . .
H8A H 0.8341 0.2301 0.5439 0.017 Uiso 1 1 calc R U
H8B H 0.9176 0.1747 0.5809 0.017 Uiso 1 1 calc R U
C9 C 0.7615(2) 0.2611(3) 0.6936(3) 0.0171(8) Uani 1 1 d . .
H9A H 0.7209 0.2493 0.6395 0.021 Uiso 1 1 calc R U
H9B H 0.7771 0.3282 0.6930 0.021 Uiso 1 1 calc R U
C10 C 0.7194(3) 0.2390(2) 0.7833(3) 0.0171(8) Uani 1 1 d . .
H10A H 0.7585 0.2551 0.8374 0.020 Uiso 1 1 calc R U
H10B H 0.6675 0.2775 0.7871 0.020 Uiso 1 1 calc R U
C11 C 0.7724(3) 0.0861(3) 0.7790(3) 0.0195(9) Uani 1 1 d . .
H11A H 0.7574 0.0189 0.7822 0.023 Uiso 1 1 calc R U
H11B H 0.8137 0.1000 0.8319 0.023 Uiso 1 1 calc R U
C12 C 0.8130(3) 0.1057(2) 0.6871(3) 0.0184(9) Uani 1 1 d . .
H12A H 0.8637 0.0655 0.6817 0.022 Uiso 1 1 calc R U
H12B H 0.7723 0.0912 0.6339 0.022 Uiso 1 1 calc R U
C13 C 1.0692(3) 0.9284(3) 0.6299(3) 0.0267(10) Uani 1 1 d . .
H13A H 1.1131 0.9011 0.5922 0.040 Uiso 1 1 calc R U
H13B H 1.0706 0.8982 0.6916 0.040 Uiso 1 1 calc R U
H13C H 1.0797 0.9956 0.6377 0.040 Uiso 1 1 calc R U

loop_
_atom_site_aniso_label
_atom_site_aniso_U_11
_atom_site_aniso_U_22
_atom_site_aniso_U_33
_atom_site_aniso_U_23
_atom_site_aniso_U_13
_atom_site_aniso_U_12
Cu1 0.0077(3) 0.0079(2) 0.0166(3) 0.00017(17) 0.00010(17) -0.00095(17)
Cl1 0.0099(5) 0.0122(4) 0.0228(5) -0.0030(3) -0.0032(4) 0.0000(4)
S1 0.0166(5) 0.0083(4) 0.0336(6) -0.0006(4) -0.0035(4) -0.0032(4)
O1 0.0129(14) 0.0087(12) 0.0230(15) 0.0031(10) 0.0022(11) -0.0024(10)
N1 0.0087(16) 0.0126(15) 0.0115(15) 0.0012(12) 0.0015(12) 0.0012(12)
N2 0.0105(16) 0.0106(15) 0.0161(16) 0.0003(12) 0.0052(12) -0.0042(12)
N3 0.0112(17) 0.0076(15) 0.0228(18) -0.0006(12) -0.0004(13) -0.0022(12)
N4 0.0125(18) 0.0082(15) 0.0192(17) -0.0007(12) -0.0001(13) 0.0013(14)
N5 0.0133(16) 0.0040(14) 0.0168(16) -0.0002(11) 0.0040(12) -0.0012(12)
C1 0.0091(19) 0.0130(18) 0.0129(18) 0.0013(14) 0.0020(14) 0.0009(14)
C2 0.0098(18) 0.0123(17) 0.0111(18) -0.0001(13) 0.0059(14) -0.0002(14)
C3 0.016(2) 0.0115(17) 0.0120(18) 0.0028(14) 0.0061(14) 0.0038(15)
C4 0.0078(19) 0.0174(19) 0.0162(19) 0.0035(14) 0.0033(14) 0.0018(15)
C5 0.0109(19) 0.0139(18) 0.0102(18) 0.0011(14) 0.0037(14) -0.0003(15)
C6 0.0083(19) 0.0152(18) 0.0129(18) -0.0003(14) -0.0003(14) -0.0033(15)
C7 0.0114(19) 0.0130(18) 0.0159(19) -0.0029(15) 0.0058(14) -0.0018(15)
C8 0.014(2) 0.0120(18) 0.0175(19) -0.0023(15) 0.0019(15) 0.0010(15)
C9 0.015(2) 0.0124(18) 0.024(2) 0.0025(15) 0.0052(16) 0.0044(16)
C10 0.017(2) 0.0095(18) 0.025(2) 0.0012(15) 0.0049(16) -0.0003(15)
C11 0.018(2) 0.0100(18) 0.031(2) 0.0056(16) 0.0059(17) 0.0032(16)
C12 0.021(2) 0.0080(18) 0.027(2) -0.0007(15) 0.0053(17) 0.0008(15)
C13 0.022(2) 0.013(2) 0.044(3) -0.0040(18) -0.0087(19) -0.0069(18)

loop_
_atom_type_symbol
_atom_type_description
_atom_type_scat_dispersion_real
_atom_type_scat_dispersion_imag
_atom_type_scat_source
C C 0.0033 0.0016 'International Tables Vol C Tables 4.2.6.8 and 6.1.1.4'
H H 0.0000 0.0000 'International Tables Vol C Tables 4.2.6.8 and 6.1.1.4'
Cl Cl 0.1484 0.1585 'International Tables Vol C Tables 4.2.6.8 and 6.1.1.4'
Cu Cu 0.3201 1.2651 'International Tables Vol C Tables 4.2.6.8 and 6.1.1.4'
N N 0.0061 0.0033 'International Tables Vol C Tables 4.2.6.8 and 6.1.1.4'
O O 0.0106 0.0060 'International Tables Vol C Tables 4.2.6.8 and 6.1.1.4'
S S 0.1246 0.1234 'International Tables Vol C Tables 4.2.6.8 and 6.1.1.4'

loop_
_geom_angle_atom_site_label_1
_geom_angle_atom_site_label_2
_geom_angle_atom_site_label_3
_geom_angle
N4 Cu1 N2 78.58(13)
N4 Cu1 N1 158.10(13)
N2 Cu1 N1 79.93(12)
N4 Cu1 Cl1 102.79(10)
N2 Cu1 Cl1 171.55(9)
N1 Cu1 Cl1 97.87(9)
C7 S1 C13 102.94(18)
C10 O1 C11 109.1(3)
C1 N1 C5 118.8(3)
C1 N1 Cu1 129.1(2)
C5 N1 Cu1 112.1(2)
C6 N2 N3 123.1(3)
C6 N2 Cu1 117.8(2)
N3 N2 Cu1 119.1(2)
C7 N3 N2 106.3(3)
C7 N4 Cu1 112.2(3)
C7 N4 H4 110(3)
Cu1 N4 H4 137(3)
C9 N5 C12 108.1(3)
C9 N5 C8 111.0(3)
C12 N5 C8 110.9(3)
N1 C1 C2 123.0(3)
N1 C1 H1 118.5
C2 C1 H1 118.5
C3 C2 C1 117.8(3)
C3 C2 C8 121.0(3)
C1 C2 C8 121.1(3)
C4 C3 C2 119.6(3)
C4 C3 H3 120.2
C2 C3 H3 120.2
C5 C4 C3 119.4(3)
C5 C4 H4A 120.3
C3 C4 H4A 120.3
N1 C5 C4 121.4(3)
N1 C5 C6 114.6(3)
C4 C5 C6 124.0(3)
N2 C6 C5 115.4(3)
N2 C6 H6 122.3
C5 C6 H6 122.3
N4 C7 N3 123.5(3)
N4 C7 S1 119.6(3)
N3 C7 S1 116.9(3)
N5 C8 C2 110.9(3)
N5 C8 H8A 109.5
C2 C8 H8A 109.5
N5 C8 H8B 109.5
C2 C8 H8B 109.5
H8A C8 H8B 108.0
N5 C9 C10 111.3(3)
N5 C9 H9A 109.4
C10 C9 H9A 109.4
N5 C9 H9B 109.4
C10 C9 H9B 109.4
H9A C9 H9B 108.0
O1 C10 C9 111.3(3)
O1 C10 H10A 109.4
C9 C10 H10A 109.4
O1 C10 H10B 109.4
C9 C10 H10B 109.4
H10A C10 H10B 108.0
O1 C11 C12 111.2(3)
O1 C11 H11A 109.4
C12 C11 H11A 109.4
O1 C11 H11B 109.4
C12 C11 H11B 109.4
H11A C11 H11B 108.0
N5 C12 C11 109.3(3)
N5 C12 H12A 109.8
C11 C12 H12A 109.8
N5 C12 H12B 109.8
C11 C12 H12B 109.8
H12A C12 H12B 108.3
S1 C13 H13A 109.5
S1 C13 H13B 109.5
H13A C13 H13B 109.5
S1 C13 H13C 109.5
H13A C13 H13C 109.5
H13B C13 H13C 109.5

loop_
_geom_bond_atom_site_label_1
_geom_bond_atom_site_label_2
_geom_bond_distance
Cu1 N4 1.942(3)
Cu1 N2 1.961(3)
Cu1 N1 2.050(3)
Cu1 Cl1 2.2281(9)
S1 C7 1.757(4)
S1 C13 1.805(4)
O1 C10 1.437(4)
O1 C11 1.438(4)
N1 C1 1.341(4)
N1 C5 1.362(5)
N2 C6 1.284(5)
N2 N3 1.362(4)
N3 C7 1.353(5)
N4 C7 1.317(5)
N4 H4 0.83(5)
N5 C9 1.463(4)
N5 C12 1.464(4)
N5 C8 1.471(5)
C1 C2 1.395(5)
C1 H1 0.9500
C2 C3 1.392(5)
C2 C8 1.511(5)
C3 C4 1.388(5)
C3 H3 0.9500
C4 C5 1.387(5)
C4 H4A 0.9500
C5 C6 1.457(5)
C6 H6 0.9500
C8 H8A 0.9900
C8 H8B 0.9900
C9 C10 1.505(5)
C9 H9A 0.9900
C9 H9B 0.9900
C10 H10A 0.9900
C10 H10B 0.9900
C11 C12 1.515(5)
C11 H11A 0.9900
C11 H11B 0.9900
C12 H12A 0.9900
C12 H12B 0.9900
C13 H13A 0.9800
C13 H13B 0.9800
C13 H13C 0.9800

loop_
_geom_hbond_atom_site_label_D
_geom_hbond_atom_site_label_H
_geom_hbond_atom_site_label_A
_geom_hbond_distance_DH
_geom_hbond_distance_HA
_geom_hbond_distance_DA
_geom_hbond_angle_DHA
_geom_hbond_site_symmetry_A
N4 H4 Cl1 0.83(5) 2.60(5) 3.415(3) 166(4) 7_666
C1 H1 Cl1 0.95 2.87 3.412(4) 117.6 .
C6 H6 O1 0.95 2.39 3.259(4) 152.4 3
C12 H12B Cl1 0.99 2.90 3.653(4) 133.9 7_656

loop_
_geom_torsion_atom_site_label_1
_geom_torsion_atom_site_label_2
_geom_torsion_atom_site_label_3
_geom_torsion_atom_site_label_4
_geom_torsion
C6 N2 N3 C7 177.7(3)
Cu1 N2 N3 C7 -1.6(4)
C5 N1 C1 C2 1.2(5)
Cu1 N1 C1 C2 179.2(2)
N1 C1 C2 C3 -2.4(5)
N1 C1 C2 C8 175.0(3)
C1 C2 C3 C4 0.8(5)
C8 C2 C3 C4 -176.6(3)
C2 C3 C4 C5 1.8(5)
C1 N1 C5 C4 1.6(5)
Cu1 N1 C5 C4 -176.7(3)
C1 N1 C5 C6 -179.9(3)
Cu1 N1 C5 C6 1.8(4)
C3 C4 C5 N1 -3.1(5)
C3 C4 C5 C6 178.5(3)
N3 N2 C6 C5 -178.5(3)
Cu1 N2 C6 C5 0.9(4)
N1 C5 C6 N2 -1.8(5)
C4 C5 C6 N2 176.7(3)
Cu1 N4 C7 N3 6.1(4)
Cu1 N4 C7 S1 -174.53(17)
N2 N3 C7 N4 -3.0(5)
N2 N3 C7 S1 177.6(2)
C13 S1 C7 N4 178.8(3)
C13 S1 C7 N3 -1.7(3)
C9 N5 C8 C2 76.7(4)
C12 N5 C8 C2 -163.1(3)
C3 C2 C8 N5 86.6(4)
C1 C2 C8 N5 -90.7(4)
C12 N5 C9 C10 57.7(4)
C8 N5 C9 C10 179.6(3)
C11 O1 C10 C9 57.0(4)
N5 C9 C10 O1 -57.8(4)
C10 O1 C11 C12 -59.0(4)
C9 N5 C12 C11 -58.5(4)
C8 N5 C12 C11 179.5(3)
O1 C11 C12 N5 60.9(4)
